data_4081640
loop_
_publ_author_name
'Liu, Bo'
'Chen, Congyan'
'Zhang, Yuejiao'
'Liu, Xiaolong'
'Chen, Wanzhi'

_publ_section_title
;
 Dinuclear Copper(I) Complexes of Phenanthrolinyl-Functionalized NHC
 Ligands
;
_journal_issue 19
_journal_name_full Organometallics
_journal_page_first 5451
_journal_paper_doi 10.1021/om400738c
_journal_volume 32
_journal_year 2013
_chemical_formula_sum 'C48 H40 Br2 Cu2 N8'
_chemical_formula_weight 1015.78
_chemical_name_systematic
; 
 ? 
;
_space_group_IT_number 15
_symmetry_cell_setting monoclinic
_symmetry_space_group_name_Hall '-C 2yc'
_symmetry_space_group_name_H-M 'C 1 2/c 1'
_atom_sites_solution_hydrogens geom
_atom_sites_solution_primary direct
_atom_sites_solution_secondary difmap
_audit_creation_method SHELXL-97
_cell_angle_alpha 90.00
_cell_angle_beta 114.51(2)
_cell_angle_gamma 90.00
_cell_formula_units_Z 8
_cell_length_a 25.822(4)
_cell_length_b 15.2487(12)
_cell_length_c 25.570(6)
_cell_measurement_reflns_used 2962
_cell_measurement_temperature 293(2)
_cell_measurement_theta_max 29.5225
_cell_measurement_theta_min 3.1212
_cell_volume 9161(3)
_computing_structure_refinement 'SHELXL-97 (Sheldrick, 1997)'
_computing_structure_solution 'SHELXS-97 (Sheldrick, 1990)'
_diffrn_ambient_temperature 293(2)
_diffrn_measured_fraction_theta_full 0.997
_diffrn_measured_fraction_theta_max 0.997
_diffrn_radiation_monochromator graphite
_diffrn_radiation_source 'fine-focus sealed tube'
_diffrn_radiation_type MoK\a
_diffrn_radiation_wavelength 0.71073
_diffrn_reflns_av_R_equivalents 0.0451
_diffrn_reflns_av_sigmaI/netI 0.0744
_diffrn_reflns_limit_h_max 25
_diffrn_reflns_limit_h_min -30
_diffrn_reflns_limit_k_max 15
_diffrn_reflns_limit_k_min -18
_diffrn_reflns_limit_l_max 30
_diffrn_reflns_limit_l_min -23
_diffrn_reflns_number 17371
_diffrn_reflns_theta_full 25.01
_diffrn_reflns_theta_max 25.01
_diffrn_reflns_theta_min 3.13
_exptl_absorpt_coefficient_mu 2.715
_exptl_absorpt_correction_T_max 0.6705
_exptl_absorpt_correction_T_min 0.5865
_exptl_absorpt_correction_type multi-scan
_exptl_absorpt_process_details sadabs
_exptl_crystal_colour red
_exptl_crystal_density_diffrn 1.473
_exptl_crystal_density_method 'not measured'
_exptl_crystal_description block
_exptl_crystal_F_000 4096
_exptl_crystal_size_max 0.22
_exptl_crystal_size_mid 0.18
_exptl_crystal_size_min 0.16
_platon_squeeze_details
;
;
_refine_diff_density_max 1.764
_refine_diff_density_min -1.769
_refine_diff_density_rms 0.133
_refine_ls_extinction_method none
_refine_ls_goodness_of_fit_ref 1.323
_refine_ls_hydrogen_treatment constr
_refine_ls_matrix_type full
_refine_ls_number_parameters 547
_refine_ls_number_reflns 8057
_refine_ls_number_restraints 8
_refine_ls_restrained_S_all 1.324
_refine_ls_R_factor_all 0.1325
_refine_ls_R_factor_gt 0.0856
_refine_ls_shift/su_max 0.000
_refine_ls_shift/su_mean 0.000
_refine_ls_structure_factor_coef Fsqd
_refine_ls_weighting_details 'calc w=1/[\s^2^(Fo^2^)+(0.1189P)^2^+0.0000P] where P=(Fo^2^+2Fc^2^)/3'
_refine_ls_weighting_scheme calc
_refine_ls_wR_factor_gt 0.2543
_refine_ls_wR_factor_ref 0.2753
_reflns_number_gt 4578
_reflns_number_total 8057
_reflns_threshold_expression >2sigma(I)
_cod_data_source_file om400738c_si_002.cif
_cod_data_source_block 6c
_cod_depositor_comments
;
The following automatic conversions were performed:

'_symmetry_cell_setting' value 'Monoclinic' changed to 'monoclinic'
according to /home/saulius/struct/CIF-dictionaries/cif_core.dic
dictionary named 'cif_core.dic' version 2.4.2 from 2011-04-26.

Automatic conversion script
Id: cif_fix_values 1891 2012-01-12 08:04:46Z andrius 
;
_cod_original_sg_symbol_H-M 'C2/c  '
_cod_database_code 4081640

loop_
_symmetry_equiv_pos_as_xyz
'x, y, z'
'-x, y, -z+1/2'
'x+1/2, y+1/2, z'
'-x+1/2, y+1/2, -z+1/2'
'-x, -y, -z'
'x, -y, z-1/2'
'-x+1/2, -y+1/2, -z'
'x+1/2, -y+1/2, z-1/2'

loop_
_atom_site_label
_atom_site_type_symbol
_atom_site_fract_x
_atom_site_fract_y
_atom_site_fract_z
_atom_site_U_iso_or_equiv
_atom_site_adp_type
_atom_site_occupancy
_atom_site_symmetry_multiplicity
_atom_site_calc_flag
_atom_site_refinement_flags
Cu1 Cu 0.10363(4) 0.74229(7) 0.13396(5) 0.0545(4) Uani 1 1 d .
Cu2 Cu 0.00473(4) 0.68855(7) 0.12575(5) 0.0605(4) Uani 1 1 d .
Br1 Br 0.09287(4) 0.60752(7) 0.18835(4) 0.0637(3) Uani 1 1 d .
Br2 Br 0.04650(8) 0.18478(15) 0.19638(8) 0.1463(8) Uani 1 1 d .
C1 C 0.2314(4) 0.6959(8) 0.1834(5) 0.078(3) Uani 1 1 d .
H1 H 0.2215 0.6516 0.1559 0.093 Uiso 1 1 calc R
C2 C 0.2894(5) 0.7073(10) 0.2203(6) 0.098(4) Uani 1 1 d .
H2 H 0.3174 0.6741 0.2156 0.117 Uiso 1 1 calc R
C3 C 0.3034(5) 0.7673(10) 0.2627(5) 0.096(4) Uani 1 1 d .
H3 H 0.3409 0.7722 0.2896 0.116 Uiso 1 1 calc R
C4 C 0.2633(4) 0.8201(8) 0.2661(5) 0.073(3) Uani 1 1 d .
C5 C 0.2059(4) 0.8059(7) 0.2288(4) 0.061(2) Uani 1 1 d .
C6 C 0.2769(5) 0.8867(8) 0.3099(5) 0.083(3) Uani 1 1 d .
H6 H 0.3146 0.8969 0.3350 0.100 Uiso 1 1 calc R
C7 C 0.2355(6) 0.9337(9) 0.3146(4) 0.087(4) Uani 1 1 d .
H7 H 0.2454 0.9736 0.3447 0.104 Uiso 1 1 calc R
C8 C 0.1750(4) 0.9261(7) 0.2748(4) 0.058(2) Uani 1 1 d .
C9 C 0.1610(4) 0.8595(6) 0.2334(4) 0.056(2) Uani 1 1 d .
C10 C 0.1332(5) 0.9734(7) 0.2793(5) 0.077(3) Uani 1 1 d .
H10 H 0.1419 1.0166 0.3074 0.092 Uiso 1 1 calc R
C11 C 0.0767(5) 0.9578(7) 0.2420(4) 0.068(3) Uani 1 1 d .
H11 H 0.0469 0.9888 0.2448 0.082 Uiso 1 1 calc R
C12 C 0.0668(4) 0.8920(5) 0.1994(4) 0.054(2) Uani 1 1 d .
C13 C -0.0178(4) 0.8046(6) 0.1316(4) 0.057(2) Uani 1 1 d .
C14 C -0.0294(4) 0.9503(6) 0.1444(4) 0.061(2) Uani 1 1 d .
H14 H -0.0213 1.0077 0.1576 0.073 Uiso 1 1 calc R
C15 C -0.0795(4) 0.9200(6) 0.1088(5) 0.064(3) Uani 1 1 d .
H15 H -0.1132 0.9518 0.0918 0.077 Uiso 1 1 calc R
C16 C -0.1180(4) 0.7711(6) 0.0708(4) 0.054(2) Uani 1 1 d .
C17 C -0.1445(4) 0.7273(6) 0.1026(4) 0.055(2) Uani 1 1 d .
C18 C -0.1866(4) 0.6689(7) 0.0697(5) 0.070(3) Uani 1 1 d .
H18 H -0.2037 0.6364 0.0890 0.084 Uiso 1 1 calc R
C19 C -0.2054(4) 0.6541(8) 0.0126(5) 0.075(3) Uani 1 1 d .
C20 C -0.1781(4) 0.7042(7) -0.0167(5) 0.069(3) Uani 1 1 d .
H20 H -0.1897 0.6966 -0.0561 0.083 Uiso 1 1 calc R
C21 C -0.1363(4) 0.7617(7) 0.0115(4) 0.059(2) Uani 1 1 d .
C22 C -0.1260(5) 0.7409(8) 0.1633(5) 0.083(3) Uani 1 1 d .
H22A H -0.1373 0.7983 0.1700 0.125 Uiso 1 1 calc R
H22B H -0.0853 0.7359 0.1822 0.125 Uiso 1 1 calc R
H22C H -0.1431 0.6975 0.1784 0.125 Uiso 1 1 calc R
C23 C -0.2516(4) 0.5896(8) -0.0191(6) 0.096(4) Uani 1 1 d .
H23A H -0.2367 0.5442 -0.0350 0.144 Uiso 1 1 calc R
H23B H -0.2822 0.6191 -0.0495 0.144 Uiso 1 1 calc R
H23C H -0.2655 0.5641 0.0069 0.144 Uiso 1 1 calc R
C24 C -0.1110(5) 0.8179(8) -0.0208(6) 0.089(4) Uani 1 1 d .
H24A H -0.0709 0.8066 -0.0066 0.133 Uiso 1 1 calc R
H24B H -0.1171 0.8786 -0.0153 0.133 Uiso 1 1 calc R
H24C H -0.1290 0.8040 -0.0610 0.133 Uiso 1 1 calc R
C25 C -0.0598(5) 0.5508(8) 0.1589(7) 0.096(4) Uani 1 1 d .
H25 H -0.0451 0.5792 0.1943 0.115 Uiso 1 1 calc R
C26 C -0.0948(8) 0.4772(14) 0.1531(10) 0.153(7) Uani 1 1 d U
H26 H -0.1023 0.4554 0.1832 0.183 Uiso 1 1 calc R
C27 C -0.1168(7) 0.4404(12) 0.0993(10) 0.149(8) Uani 1 1 d .
H27 H -0.1395 0.3908 0.0930 0.179 Uiso 1 1 calc R
C28 C -0.1071(6) 0.4732(10) 0.0547(9) 0.123(6) Uani 1 1 d U
C29 C -0.0694(4) 0.5396(7) 0.0678(6) 0.077(3) Uani 1 1 d .
C30 C -0.1275(6) 0.4296(10) -0.0005(9) 0.135(7) Uani 1 1 d DU
H30 H -0.1494 0.3790 -0.0073 0.162 Uiso 1 1 calc R
C31 C -0.1144(5) 0.4631(10) -0.0406(7) 0.111(6) Uani 1 1 d D
H31 H -0.1321 0.4388 -0.0772 0.134 Uiso 1 1 calc R
C32 C -0.0761(4) 0.5323(7) -0.0335(7) 0.093(5) Uani 1 1 d .
C33 C -0.0532(3) 0.5718(6) 0.0230(5) 0.068(3) Uani 1 1 d .
C34 C -0.0578(5) 0.5636(8) -0.0746(6) 0.088(4) Uani 1 1 d .
H34 H -0.0701 0.5377 -0.1107 0.105 Uiso 1 1 calc R
C35 C -0.0229(4) 0.6305(7) -0.0605(5) 0.077(3) Uani 1 1 d .
H35 H -0.0106 0.6526 -0.0874 0.092 Uiso 1 1 calc R
C36 C -0.0032(4) 0.6701(6) -0.0056(4) 0.058(2) Uani 1 1 d .
C37 C 0.0747(3) 0.7753(6) 0.0538(3) 0.049(2) Uani 1 1 d .
C38 C 0.0298(4) 0.7971(8) -0.0424(4) 0.070(3) Uani 1 1 d .
H38 H 0.0058 0.7894 -0.0810 0.085 Uiso 1 1 calc R
C39 C 0.0674(4) 0.8583(8) -0.0211(4) 0.073(3) Uani 1 1 d .
H39 H 0.0740 0.9042 -0.0415 0.088 Uiso 1 1 calc R
C40 C 0.1401(4) 0.8991(6) 0.0756(4) 0.054(2) Uani 1 1 d .
C41 C 0.1981(4) 0.8784(8) 0.0872(4) 0.069(3) Uani 1 1 d .
C42 C 0.2384(4) 0.9313(9) 0.1251(5) 0.083(3) Uani 1 1 d .
H42 H 0.2763 0.9191 0.1333 0.100 Uiso 1 1 calc R
C43 C 0.2272(5) 1.0011(8) 0.1519(5) 0.074(3) Uani 1 1 d .
C44 C 0.1678(5) 1.0221(7) 0.1378(4) 0.069(3) Uani 1 1 d .
H44 H 0.1586 1.0701 0.1546 0.083 Uiso 1 1 calc R
C45 C 0.1263(4) 0.9713(6) 0.1000(4) 0.059(2) Uani 1 1 d .
C46 C 0.2128(5) 0.8040(10) 0.0572(6) 0.099(4) Uani 1 1 d .
H46A H 0.2349 0.8258 0.0377 0.149 Uiso 1 1 calc R
H46B H 0.1784 0.7779 0.0298 0.149 Uiso 1 1 calc R
H46C H 0.2344 0.7608 0.0850 0.149 Uiso 1 1 calc R
C47 C 0.2731(5) 1.0596(11) 0.1967(6) 0.118(5) Uani 1 1 d .
H47A H 0.2692 1.0574 0.2324 0.177 Uiso 1 1 calc R
H47B H 0.2685 1.1190 0.1830 0.177 Uiso 1 1 calc R
H47C H 0.3102 1.0388 0.2025 0.177 Uiso 1 1 calc R
C48 C 0.0650(4) 0.9963(7) 0.0817(5) 0.075(3) Uani 1 1 d .
H48A H 0.0619 1.0381 0.1083 0.112 Uiso 1 1 calc R
H48B H 0.0432 0.9450 0.0810 0.112 Uiso 1 1 calc R
H48C H 0.0506 1.0218 0.0440 0.112 Uiso 1 1 calc R
N1 N 0.1905(3) 0.7458(5) 0.1860(3) 0.0587(19) Uani 1 1 d .
N2 N 0.1068(3) 0.8444(5) 0.1945(3) 0.0461(16) Uani 1 1 d .
N3 N -0.0169(3) 0.6441(5) 0.0355(4) 0.0566(19) Uani 1 1 d .
N4 N -0.0465(3) 0.5820(6) 0.1190(5) 0.074(2) Uani 1 1 d .
N5 N 0.0319(3) 0.7447(5) 0.0033(3) 0.0532(18) Uani 1 1 d .
N6 N 0.0958(3) 0.8438(5) 0.0365(3) 0.0569(19) Uani 1 1 d .
N7 N 0.0086(3) 0.8827(4) 0.1582(3) 0.0507(17) Uani 1 1 d .
N8 N -0.0722(3) 0.8316(5) 0.1019(3) 0.0536(18) Uani 1 1 d .

loop_
_atom_site_aniso_label
_atom_site_aniso_U_11
_atom_site_aniso_U_22
_atom_site_aniso_U_33
_atom_site_aniso_U_23
_atom_site_aniso_U_13
_atom_site_aniso_U_12
Cu1 0.0463(6) 0.0671(7) 0.0395(6) -0.0011(5) 0.0071(5) -0.0008(5)
Cu2 0.0476(6) 0.0530(7) 0.0722(9) -0.0037(6) 0.0162(6) -0.0003(5)
Br1 0.0561(6) 0.0682(6) 0.0534(6) 0.0062(5) 0.0092(4) 0.0039(4)
Br2 0.1289(14) 0.1770(19) 0.1046(14) 0.0002(12) 0.0200(11) -0.0119(12)
C1 0.058(6) 0.088(7) 0.081(8) -0.004(6) 0.023(6) 0.021(6)
C2 0.046(6) 0.131(11) 0.099(11) 0.023(9) 0.013(6) 0.006(7)
C3 0.050(6) 0.150(12) 0.058(7) 0.006(8) -0.009(5) -0.010(8)
C4 0.039(5) 0.101(8) 0.055(6) 0.006(6) -0.005(4) -0.002(5)
C5 0.060(6) 0.071(6) 0.041(5) 0.015(5) 0.011(4) 0.006(5)
C6 0.055(6) 0.109(9) 0.060(7) -0.010(7) -0.002(5) -0.010(6)
C7 0.099(9) 0.109(9) 0.041(6) -0.024(6) 0.018(6) -0.050(8)
C8 0.066(6) 0.073(6) 0.041(5) -0.005(5) 0.028(5) -0.025(5)
C9 0.057(5) 0.077(6) 0.034(5) 0.011(5) 0.019(4) -0.012(5)
C10 0.097(8) 0.077(7) 0.053(7) -0.011(5) 0.028(6) -0.022(7)
C11 0.084(7) 0.072(6) 0.053(6) -0.011(5) 0.033(6) -0.006(6)
C12 0.065(6) 0.044(5) 0.054(6) -0.001(4) 0.027(5) -0.006(5)
C13 0.050(5) 0.058(6) 0.054(6) -0.002(5) 0.014(4) 0.000(4)
C14 0.063(6) 0.053(5) 0.076(7) 0.004(5) 0.038(6) -0.001(5)
C15 0.064(6) 0.049(5) 0.088(8) 0.016(5) 0.041(6) 0.015(5)
C16 0.045(5) 0.064(6) 0.052(6) 0.001(5) 0.021(4) 0.011(4)
C17 0.046(5) 0.053(5) 0.063(6) -0.004(5) 0.020(5) 0.001(4)
C18 0.046(5) 0.086(7) 0.086(8) 0.004(6) 0.036(5) -0.001(5)
C19 0.046(5) 0.091(7) 0.071(8) -0.028(6) 0.008(5) -0.001(5)
C20 0.059(6) 0.081(7) 0.058(6) -0.002(6) 0.014(5) 0.022(6)
C21 0.041(5) 0.075(6) 0.067(7) 0.011(5) 0.028(5) 0.023(5)
C22 0.089(7) 0.096(8) 0.088(9) -0.027(7) 0.060(7) -0.041(7)
C23 0.055(6) 0.103(9) 0.118(11) -0.024(8) 0.024(7) -0.013(6)
C24 0.091(8) 0.093(8) 0.093(9) 0.031(7) 0.048(7) 0.009(7)
C25 0.074(7) 0.074(7) 0.139(13) -0.012(8) 0.044(8) -0.024(6)
C26 0.140(9) 0.163(10) 0.174(11) 0.013(8) 0.084(8) -0.024(8)
C27 0.132(13) 0.132(13) 0.23(2) -0.088(14) 0.117(16) -0.081(11)
C28 0.083(9) 0.100(10) 0.220(18) -0.043(12) 0.098(11) -0.029(8)
C29 0.041(5) 0.062(6) 0.136(11) -0.027(7) 0.044(6) -0.011(5)
C30 0.077(9) 0.107(11) 0.22(2) -0.085(13) 0.064(12) -0.060(8)
C31 0.049(6) 0.121(11) 0.155(15) -0.081(11) 0.034(8) -0.034(7)
C32 0.036(5) 0.061(7) 0.143(12) -0.050(8) -0.003(6) 0.011(5)
C33 0.032(4) 0.062(6) 0.098(8) -0.033(6) 0.014(5) 0.003(4)
C34 0.062(7) 0.082(8) 0.096(10) -0.035(7) 0.009(7) 0.001(6)
C35 0.070(6) 0.072(7) 0.052(6) -0.021(5) -0.010(5) 0.000(6)
C36 0.037(4) 0.070(6) 0.055(6) -0.017(5) 0.006(4) 0.014(4)
C37 0.042(4) 0.062(6) 0.032(4) -0.009(4) 0.003(4) 0.010(4)
C38 0.053(6) 0.114(9) 0.034(5) 0.002(6) 0.007(4) 0.016(6)
C39 0.070(6) 0.099(8) 0.041(6) -0.002(6) 0.014(5) -0.008(6)
C40 0.051(5) 0.066(6) 0.043(5) 0.000(5) 0.020(4) -0.015(5)
C41 0.051(5) 0.096(8) 0.057(6) 0.013(6) 0.021(5) -0.004(5)
C42 0.050(6) 0.130(10) 0.068(7) 0.011(8) 0.023(6) -0.023(7)
C43 0.068(7) 0.096(8) 0.053(6) 0.009(6) 0.019(5) -0.033(6)
C44 0.084(7) 0.075(7) 0.051(6) -0.003(5) 0.032(5) -0.028(6)
C45 0.063(6) 0.060(6) 0.055(6) 0.013(5) 0.026(5) -0.005(5)
C46 0.065(7) 0.138(11) 0.100(10) -0.002(9) 0.039(7) 0.004(7)
C47 0.084(8) 0.172(14) 0.098(10) -0.009(10) 0.037(8) -0.064(9)
C48 0.078(7) 0.078(7) 0.069(7) 0.001(6) 0.032(6) 0.005(6)
N1 0.048(4) 0.067(5) 0.049(5) -0.003(4) 0.009(4) 0.000(4)
N2 0.052(4) 0.051(4) 0.036(4) 0.003(3) 0.018(3) -0.010(4)
N3 0.036(4) 0.059(5) 0.066(5) -0.014(4) 0.012(4) 0.004(3)
N4 0.050(5) 0.067(5) 0.111(8) -0.006(6) 0.040(5) -0.012(4)
N5 0.045(4) 0.056(4) 0.040(4) -0.005(4) -0.001(3) 0.003(3)
N6 0.054(4) 0.067(5) 0.036(4) 0.010(4) 0.005(3) -0.007(4)
N7 0.047(4) 0.046(4) 0.060(5) -0.004(4) 0.023(4) -0.001(3)
N8 0.043(4) 0.055(4) 0.064(5) 0.006(4) 0.024(4) 0.001(3)

loop_
_atom_type_symbol
_atom_type_description
_atom_type_scat_dispersion_real
_atom_type_scat_dispersion_imag
_atom_type_scat_source
C C 0.0033 0.0016 'International Tables Vol C Tables 4.2.6.8 and 6.1.1.4'
H H 0.0000 0.0000 'International Tables Vol C Tables 4.2.6.8 and 6.1.1.4'
N N 0.0061 0.0033 'International Tables Vol C Tables 4.2.6.8 and 6.1.1.4'
Cu Cu 0.3201 1.2651 'International Tables Vol C Tables 4.2.6.8 and 6.1.1.4'
Br Br -0.2901 2.4595 'International Tables Vol C Tables 4.2.6.8 and 6.1.1.4'

loop_
_geom_angle_atom_site_label_1
_geom_angle_atom_site_label_2
_geom_angle_atom_site_label_3
_geom_angle
C37 Cu1 N1 120.7(3)
C37 Cu1 N2 116.9(3)
N1 Cu1 N2 79.3(3)
C37 Cu1 Br1 134.7(3)
N1 Cu1 Br1 90.3(2)
N2 Cu1 Br1 99.68(17)
C37 Cu1 Cu2 93.5(3)
N1 Cu1 Cu2 145.1(2)
N2 Cu1 Cu2 91.61(18)
Br1 Cu1 Cu2 57.85(4)
C13 Cu2 N4 122.5(4)
C13 Cu2 N3 114.3(4)
N4 Cu2 N3 78.4(4)
C13 Cu2 Br1 129.9(3)
N4 Cu2 Br1 92.7(3)
N3 Cu2 Br1 106.36(18)
C13 Cu2 Cu1 91.3(3)
N4 Cu2 Cu1 146.1(2)
N3 Cu2 Cu1 89.74(19)
Br1 Cu2 Cu1 60.15(4)
Cu2 Br1 Cu1 62.00(4)
N1 C1 C2 122.8(12)
C3 C2 C1 118.5(12)
C4 C3 C2 120.2(10)
C3 C4 C5 119.1(11)
C3 C4 C6 121.8(10)
C5 C4 C6 118.9(10)
N1 C5 C4 121.8(10)
N1 C5 C9 117.7(8)
C4 C5 C9 120.4(10)
C7 C6 C4 120.2(9)
C6 C7 C8 123.7(10)
C10 C8 C9 119.3(9)
C10 C8 C7 123.9(10)
C9 C8 C7 116.5(10)
N2 C9 C8 122.6(9)
N2 C9 C5 117.3(9)
C8 C9 C5 120.1(8)
C8 C10 C11 120.0(10)
C10 C11 C12 116.7(10)
N2 C12 C11 124.4(9)
N2 C12 N7 120.0(8)
C11 C12 N7 115.5(8)
N8 C13 N7 101.4(7)
N8 C13 Cu2 121.5(7)
N7 C13 Cu2 136.9(6)
C15 C14 N7 108.1(8)
C14 C15 N8 106.4(8)
C21 C16 C17 123.0(8)
C21 C16 N8 119.5(8)
C17 C16 N8 117.4(8)
C18 C17 C16 113.4(9)
C18 C17 C22 124.9(9)
C16 C17 C22 121.7(8)
C19 C18 C17 126.9(10)
C18 C19 C20 116.1(9)
C18 C19 C23 122.8(12)
C20 C19 C23 121.1(11)
C21 C20 C19 121.5(10)
C20 C21 C16 118.9(9)
C20 C21 C24 120.6(10)
C16 C21 C24 120.5(10)
N4 C25 C26 125.3(16)
C27 C26 C25 114.4(17)
C28 C27 C26 123.1(15)
C29 C28 C27 115.7(17)
C29 C28 C30 121.4(16)
C27 C28 C30 122.0(15)
C28 C29 N4 125.3(14)
C28 C29 C33 118.1(14)
N4 C29 C33 116.5(9)
C31 C30 C28 118.5(13)
C30 C31 C32 126.0(14)
C34 C32 C31 126.6(13)
C34 C32 C33 118.9(10)
C31 C32 C33 114.5(15)
N3 C33 C32 121.0(12)
N3 C33 C29 118.0(9)
C32 C33 C29 120.9(10)
C35 C34 C32 117.8(12)
C34 C35 C36 121.9(13)
N3 C36 N5 119.0(8)
N3 C36 C35 124.4(10)
N5 C36 C35 116.6(10)
N6 C37 N5 103.5(7)
N6 C37 Cu1 121.5(6)
N5 C37 Cu1 135.0(7)
C39 C38 N5 107.3(9)
C38 C39 N6 108.1(10)
C45 C40 N6 120.1(8)
C45 C40 C41 121.6(8)
N6 C40 C41 118.3(8)
C42 C41 C40 116.2(10)
C42 C41 C46 122.2(10)
C40 C41 C46 121.5(9)
C41 C42 C43 124.5(10)
C42 C43 C44 117.9(9)
C42 C43 C47 124.6(11)
C44 C43 C47 117.5(12)
C45 C44 C43 119.6(10)
C44 C45 C40 120.2(9)
C44 C45 C48 119.9(9)
C40 C45 C48 119.8(9)
C1 N1 C5 117.1(8)
C1 N1 Cu1 128.5(7)
C5 N1 Cu1 114.4(6)
C12 N2 C9 116.8(8)
C12 N2 Cu1 131.9(6)
C9 N2 Cu1 111.4(6)
C36 N3 C33 115.9(9)
C36 N3 Cu2 134.7(6)
C33 N3 Cu2 109.4(7)
C25 N4 C29 115.7(10)
C25 N4 Cu2 126.6(9)
C29 N4 Cu2 117.7(8)
C37 N5 C38 109.0(8)
C37 N5 C36 129.2(8)
C38 N5 C36 121.7(8)
C37 N6 C39 112.0(8)
C37 N6 C40 123.0(7)
C39 N6 C40 124.8(8)
C14 N7 C13 111.2(7)
C14 N7 C12 122.4(7)
C13 N7 C12 126.1(7)
C13 N8 C15 112.9(8)
C13 N8 C16 122.3(7)
C15 N8 C16 124.6(7)

loop_
_geom_bond_atom_site_label_1
_geom_bond_atom_site_label_2
_geom_bond_distance
Cu1 C37 1.934(9)
Cu1 N1 2.081(7)
Cu1 N2 2.174(7)
Cu1 Br1 2.5604(15)
Cu1 Cu2 2.6063(15)
Cu2 C13 1.888(9)
Cu2 N4 2.056(8)
Cu2 N3 2.242(8)
Cu2 Br1 2.4993(15)
C1 N1 1.327(12)
C1 C2 1.411(15)
C2 C3 1.348(19)
C3 C4 1.343(17)
C4 C5 1.406(13)
C4 C6 1.444(16)
C5 N1 1.354(12)
C5 C9 1.462(14)
C6 C7 1.331(16)
C7 C8 1.473(15)
C8 C10 1.344(15)
C8 C9 1.402(13)
C9 N2 1.360(11)
C10 C11 1.392(15)
C11 C12 1.424(13)
C12 N2 1.309(11)
C12 N7 1.440(11)
C13 N8 1.354(11)
C13 N7 1.402(11)
C14 C15 1.319(14)
C14 N7 1.364(11)
C15 N8 1.383(11)
C16 C21 1.398(13)
C16 C17 1.425(13)
C16 N8 1.449(11)
C17 C18 1.387(13)
C17 C22 1.439(14)
C18 C19 1.353(15)
C19 C20 1.443(16)
C19 C23 1.499(14)
C20 C21 1.345(14)
C21 C24 1.512(14)
C25 N4 1.295(16)
C25 C26 1.41(2)
C26 C27 1.37(2)
C27 C28 1.36(3)
C28 C29 1.347(17)
C28 C30 1.45(2)
C29 N4 1.357(14)
C29 C33 1.457(17)
C30 C31 1.31(2)
C31 C32 1.407(19)
C32 C34 1.401(19)
C32 C33 1.447(16)
C33 N3 1.396(12)
C34 C35 1.310(16)
C35 C36 1.415(14)
C36 N3 1.304(13)
C36 N5 1.411(12)
C37 N6 1.335(11)
C37 N5 1.386(10)
C38 C39 1.293(14)
C38 N5 1.399(13)
C39 N6 1.364(12)
C40 C45 1.382(13)
C40 N6 1.439(11)
C40 C41 1.437(13)
C41 C42 1.354(15)
C41 C46 1.503(17)
C42 C43 1.361(17)
C43 C44 1.457(15)
C43 C47 1.545(16)
C44 C45 1.350(13)
C45 C48 1.503(14)

loop_
_geom_torsion_atom_site_label_1
_geom_torsion_atom_site_label_2
_geom_torsion_atom_site_label_3
_geom_torsion_atom_site_label_4
_geom_torsion
C37 Cu1 Cu2 C13 -81.0(4)
N1 Cu1 Cu2 C13 109.6(5)
N2 Cu1 Cu2 C13 36.1(3)
Br1 Cu1 Cu2 C13 136.6(3)
C37 Cu1 Cu2 N4 101.7(6)
N1 Cu1 Cu2 N4 -67.7(7)
N2 Cu1 Cu2 N4 -141.2(6)
Br1 Cu1 Cu2 N4 -40.7(6)
C37 Cu1 Cu2 N3 33.4(3)
N1 Cu1 Cu2 N3 -136.1(4)
N2 Cu1 Cu2 N3 150.5(3)
Br1 Cu1 Cu2 N3 -109.1(2)
C37 Cu1 Cu2 Br1 142.5(3)
N1 Cu1 Cu2 Br1 -27.0(4)
N2 Cu1 Cu2 Br1 -100.43(18)
C13 Cu2 Br1 Cu1 -63.6(4)
N4 Cu2 Br1 Cu1 158.6(3)
N3 Cu2 Br1 Cu1 80.0(2)
C37 Cu1 Br1 Cu2 -58.7(3)
N1 Cu1 Br1 Cu2 165.0(2)
N2 Cu1 Br1 Cu2 85.78(19)
N1 C1 C2 C3 5(2)
C1 C2 C3 C4 -6(2)
C2 C3 C4 C5 6.6(19)
C2 C3 C4 C6 -178.4(12)
C3 C4 C5 N1 -6.3(16)
C6 C4 C5 N1 178.5(10)
C3 C4 C5 C9 176.9(10)
C6 C4 C5 C9 1.7(15)
C3 C4 C6 C7 -175.2(12)
C5 C4 C6 C7 -0.1(18)
C4 C6 C7 C8 -3.9(19)
C6 C7 C8 C10 -179.9(11)
C6 C7 C8 C9 6.0(16)
C10 C8 C9 N2 4.8(14)
C7 C8 C9 N2 179.1(8)
C10 C8 C9 C5 -178.5(9)
C7 C8 C9 C5 -4.2(13)
N1 C5 C9 N2 0.6(12)
C4 C5 C9 N2 177.5(9)
N1 C5 C9 C8 -176.3(8)
C4 C5 C9 C8 0.6(14)
C9 C8 C10 C11 -1.9(15)
C7 C8 C10 C11 -175.7(10)
C8 C10 C11 C12 -1.4(15)
C10 C11 C12 N2 2.2(14)
C10 C11 C12 N7 -174.6(9)
N4 Cu2 C13 N8 -37.6(10)
N3 Cu2 C13 N8 53.8(9)
Br1 Cu2 C13 N8 -164.8(6)
Cu1 Cu2 C13 N8 144.2(8)
N4 Cu2 C13 N7 147.7(9)
N3 Cu2 C13 N7 -120.8(10)
Br1 Cu2 C13 N7 20.5(12)
Cu1 Cu2 C13 N7 -30.5(10)
N7 C14 C15 N8 1.3(11)
C21 C16 C17 C18 5.4(12)
N8 C16 C17 C18 -178.2(8)
C21 C16 C17 C22 -177.6(10)
N8 C16 C17 C22 -1.2(13)
C16 C17 C18 C19 -3.3(14)
C22 C17 C18 C19 179.8(11)
C17 C18 C19 C20 0.6(16)
C17 C18 C19 C23 -179.7(9)
C18 C19 C20 C21 0.3(14)
C23 C19 C20 C21 -179.4(9)
C19 C20 C21 C16 1.7(13)
C19 C20 C21 C24 -175.9(9)
C17 C16 C21 C20 -4.8(13)
N8 C16 C21 C20 178.8(8)
C17 C16 C21 C24 172.8(9)
N8 C16 C21 C24 -3.6(12)
N4 C25 C26 C27 -2(2)
C25 C26 C27 C28 -2(3)
C26 C27 C28 C29 6(3)
C26 C27 C28 C30 175.5(17)
C27 C28 C29 N4 -8(2)
C30 C28 C29 N4 -177.6(12)
C27 C28 C29 C33 174.3(13)
C30 C28 C29 C33 5.2(19)
C29 C28 C30 C31 -9(2)
C27 C28 C30 C31 -177.2(16)
C28 C30 C31 C32 8(2)
C30 C31 C32 C34 173.9(14)
C30 C31 C32 C33 -4.5(19)
C34 C32 C33 N3 4.8(14)
C31 C32 C33 N3 -176.7(9)
C34 C32 C33 C29 -177.9(10)
C31 C32 C33 C29 0.6(13)
C28 C29 C33 N3 176.0(10)
N4 C29 C33 N3 -1.4(13)
C28 C29 C33 C32 -1.3(15)
N4 C29 C33 C32 -178.7(8)
C31 C32 C34 C35 178.3(10)
C33 C32 C34 C35 -3.4(15)
C32 C34 C35 C36 0.8(16)
C34 C35 C36 N3 0.8(15)
C34 C35 C36 N5 -176.6(9)
N1 Cu1 C37 N6 -40.7(8)
N2 Cu1 C37 N6 52.7(8)
Br1 Cu1 C37 N6 -167.3(5)
Cu2 Cu1 C37 N6 146.3(7)
N1 Cu1 C37 N5 141.4(7)
N2 Cu1 C37 N5 -125.2(8)
Br1 Cu1 C37 N5 14.9(10)
Cu2 Cu1 C37 N5 -31.6(8)
N5 C38 C39 N6 3.4(11)
C45 C40 C41 C42 2.7(14)
N6 C40 C41 C42 -178.8(9)
C45 C40 C41 C46 -175.3(10)
N6 C40 C41 C46 3.2(14)
C40 C41 C42 C43 -0.1(16)
C46 C41 C42 C43 177.8(11)
C41 C42 C43 C44 -1.9(17)
C41 C42 C43 C47 177.8(11)
C42 C43 C44 C45 1.5(14)
C47 C43 C44 C45 -178.2(10)
C43 C44 C45 C40 1.0(14)
C43 C44 C45 C48 -175.3(9)
N6 C40 C45 C44 178.4(8)
C41 C40 C45 C44 -3.2(14)
N6 C40 C45 C48 -5.3(13)
C41 C40 C45 C48 173.1(9)
C2 C1 N1 C5 -4.3(16)
C2 C1 N1 Cu1 177.7(9)
C4 C5 N1 C1 5.1(14)
C9 C5 N1 C1 -178.1(9)
C4 C5 N1 Cu1 -176.7(8)
C9 C5 N1 Cu1 0.2(11)
C37 Cu1 N1 C1 -67.5(10)
N2 Cu1 N1 C1 177.5(9)
Br1 Cu1 N1 C1 77.7(9)
Cu2 Cu1 N1 C1 100.3(9)
C37 Cu1 N1 C5 114.5(7)
N2 Cu1 N1 C5 -0.6(6)
Br1 Cu1 N1 C5 -100.4(6)
Cu2 Cu1 N1 C5 -77.8(8)
C11 C12 N2 C9 0.5(13)
N7 C12 N2 C9 177.1(7)
C11 C12 N2 Cu1 -179.2(6)
N7 C12 N2 Cu1 -2.6(12)
C8 C9 N2 C12 -4.0(12)
C5 C9 N2 C12 179.2(7)
C8 C9 N2 Cu1 175.8(6)
C5 C9 N2 Cu1 -1.0(9)
C37 Cu1 N2 C12 61.4(8)
N1 Cu1 N2 C12 -179.4(8)
Br1 Cu1 N2 C12 -91.0(7)
Cu2 Cu1 N2 C12 -33.4(7)
C37 Cu1 N2 C9 -118.3(6)
N1 Cu1 N2 C9 0.9(6)
Br1 Cu1 N2 C9 89.3(5)
Cu2 Cu1 N2 C9 146.9(5)
N5 C36 N3 C33 177.9(7)
C35 C36 N3 C33 0.6(12)
N5 C36 N3 Cu2 -2.6(12)
C35 C36 N3 Cu2 -179.9(7)
C32 C33 N3 C36 -3.3(11)
C29 C33 N3 C36 179.3(8)
C32 C33 N3 Cu2 177.0(6)
C29 C33 N3 Cu2 -0.3(9)
C13 Cu2 N3 C36 61.0(9)
N4 Cu2 N3 C36 -178.4(9)
Br1 Cu2 N3 C36 -89.0(8)
Cu1 Cu2 N3 C36 -30.3(8)
C13 Cu2 N3 C33 -119.4(6)
N4 Cu2 N3 C33 1.2(5)
Br1 Cu2 N3 C33 90.6(5)
Cu1 Cu2 N3 C33 149.2(5)
C26 C25 N4 C29 0.8(18)
C26 C25 N4 Cu2 -179.6(11)
C28 C29 N4 C25 5.0(17)
C33 C29 N4 C25 -177.8(9)
C28 C29 N4 Cu2 -174.6(10)
C33 C29 N4 Cu2 2.5(11)
C13 Cu2 N4 C25 -70.1(11)
N3 Cu2 N4 C25 178.3(10)
Br1 Cu2 N4 C25 72.2(9)
Cu1 Cu2 N4 C25 106.7(10)
C13 Cu2 N4 C29 109.5(8)
N3 Cu2 N4 C29 -2.1(7)
Br1 Cu2 N4 C29 -108.2(7)
Cu1 Cu2 N4 C29 -73.7(9)
N6 C37 N5 C38 0.4(9)
Cu1 C37 N5 C38 178.5(7)
N6 C37 N5 C36 175.8(8)
Cu1 C37 N5 C36 -6.0(13)
C39 C38 N5 C37 -2.4(10)
C39 C38 N5 C36 -178.3(8)
N3 C36 N5 C37 31.8(12)
C35 C36 N5 C37 -150.6(9)
N3 C36 N5 C38 -153.2(8)
C35 C36 N5 C38 24.3(12)
N5 C37 N6 C39 1.7(10)
Cu1 C37 N6 C39 -176.8(7)
N5 C37 N6 C40 176.9(7)
Cu1 C37 N6 C40 -1.6(11)
C38 C39 N6 C37 -3.3(12)
C38 C39 N6 C40 -178.4(9)
C45 C40 N6 C37 -88.7(11)
C41 C40 N6 C37 92.7(11)
C45 C40 N6 C39 85.8(12)
C41 C40 N6 C39 -92.7(11)
C15 C14 N7 C13 -1.2(11)
C15 C14 N7 C12 -175.7(8)
N8 C13 N7 C14 0.4(10)
Cu2 C13 N7 C14 175.8(8)
N8 C13 N7 C12 174.7(8)
Cu2 C13 N7 C12 -9.9(15)
N2 C12 N7 C14 -150.5(8)
C11 C12 N7 C14 26.4(12)
N2 C12 N7 C13 35.9(13)
C11 C12 N7 C13 -147.2(9)
N7 C13 N8 C15 0.4(10)
Cu2 C13 N8 C15 -175.9(7)
N7 C13 N8 C16 -174.3(7)
Cu2 C13 N8 C16 9.4(12)
C14 C15 N8 C13 -1.1(11)
C14 C15 N8 C16 173.4(8)
C21 C16 N8 C13 -99.4(10)
C17 C16 N8 C13 84.1(10)
C21 C16 N8 C15 86.6(11)
C17 C16 N8 C15 -90.0(11)

loop_
_platon_squeeze_void_nr
_platon_squeeze_void_average_x
_platon_squeeze_void_average_y
_platon_squeeze_void_average_z
_platon_squeeze_void_volume
_platon_squeeze_void_count_electrons
_platon_squeeze_void_content
1 1.000 0.238 0.250 308 64 ' '
2 0.500 0.262 0.750 308 64 ' '
3 0.500 0.211 0.250 20 1 ' '
4 0.227 0.222 0.133 12 1 ' '
5 0.773 0.222 0.367 12 1 ' '
6 0.000 0.289 0.750 20 1 ' '
7 0.727 0.278 0.633 12 1 ' '
8 0.273 0.278 0.867 12 1 ' '
9 0.500 0.738 0.250 308 64 ' '
10 0.000 0.762 0.750 308 64 ' '
11 0.000 0.711 0.250 20 1 ' '
12 0.727 0.722 0.133 12 1 ' '
13 0.273 0.722 0.367 12 1 ' '
14 0.500 0.789 0.750 20 1 ' '
15 0.227 0.778 0.633 12 1 ' '
16 0.773 0.778 0.867 12 1 ' '
